data_4021802
loop_
_publ_author_name
'Fanlong Zeng'
'Zhengkun Yu'

_publ_section_title
;
 Pyridyl-Supported Pyrazolyl-N-Heterocyclic Carbene Ligands and the
 Catalytic Activity of Their Palladium Complexes in Suzuki-Miyaura Reactions
;
_journal_name_full 'Journal of Organic Chemistry'
_journal_page_first 5274
_journal_page_last 5281
_journal_paper_doi 10.1021/jo060795d
_journal_volume 71
_journal_year 2006
_chemical_formula_sum 'C17 H22 I N5'
_chemical_formula_weight 423.30
_chemical_name_systematic
; 
 ? 
;
_space_group_IT_number 2
_symmetry_cell_setting triclinic
_symmetry_space_group_name_Hall '-P 1'
_symmetry_space_group_name_H-M 'P -1'
_atom_sites_solution_hydrogens geom
_atom_sites_solution_primary direct
_atom_sites_solution_secondary difmap
_audit_creation_method SHELXL-97
_cell_angle_alpha 103.268(2)
_cell_angle_beta 96.557(2)
_cell_angle_gamma 109.701(2)
_cell_formula_units_Z 2
_cell_length_a 9.0453(12)
_cell_length_b 9.4904(13)
_cell_length_c 12.2205(17)
_cell_measurement_reflns_used 3323
_cell_measurement_temperature 293(2)
_cell_measurement_theta_max 54.336
_cell_measurement_theta_min 4.891
_cell_volume 940.0(2)
_computing_cell_refinement 'Bruker SMART'
_computing_data_collection 'Bruker SMART'
_computing_data_reduction 'Bruker SHELXTL'
_computing_molecular_graphics 'Bruker SHELXTL'
_computing_publication_material 'Bruker SHELXTL'
_computing_structure_refinement 'SHELXL-97 (Sheldrick, 1997)'
_computing_structure_solution 'SHELXS-97 (Sheldrick, 1990)'
_diffrn_ambient_temperature 293(2)
_diffrn_measured_fraction_theta_full 0.970
_diffrn_measured_fraction_theta_max 0.970
_diffrn_measurement_device_type 'CCD area detector'
_diffrn_measurement_method 'phi and omega scans'
_diffrn_radiation_monochromator graphite
_diffrn_radiation_source 'fine-focus sealed tube'
_diffrn_radiation_type MoK\a
_diffrn_radiation_wavelength 0.71073
_diffrn_reflns_av_R_equivalents 0.0457
_diffrn_reflns_av_sigmaI/netI 0.0438
_diffrn_reflns_limit_h_max 11
_diffrn_reflns_limit_h_min -11
_diffrn_reflns_limit_k_max 12
_diffrn_reflns_limit_k_min -11
_diffrn_reflns_limit_l_max 15
_diffrn_reflns_limit_l_min -11
_diffrn_reflns_number 5593
_diffrn_reflns_theta_full 26.99
_diffrn_reflns_theta_max 26.99
_diffrn_reflns_theta_min 1.75
_exptl_absorpt_coefficient_mu 1.710
_exptl_absorpt_correction_T_max 1.00000
_exptl_absorpt_correction_T_min 0.58914
_exptl_absorpt_correction_type empirical
_exptl_crystal_colour colorless
_exptl_crystal_density_diffrn 1.495
_exptl_crystal_density_method 'not measured'
_exptl_crystal_F_000 424
_exptl_crystal_size_max 0.507
_exptl_crystal_size_mid 0.385
_exptl_crystal_size_min 0.292
_refine_diff_density_max 0.476
_refine_diff_density_min -0.747
_refine_diff_density_rms 0.084
_refine_ls_extinction_method none
_refine_ls_goodness_of_fit_ref 0.979
_refine_ls_hydrogen_treatment constr
_refine_ls_matrix_type full
_refine_ls_number_parameters 211
_refine_ls_number_reflns 3989
_refine_ls_number_restraints 0
_refine_ls_restrained_S_all 0.979
_refine_ls_R_factor_all 0.0356
_refine_ls_R_factor_gt 0.0318
_refine_ls_shift/su_max 0.001
_refine_ls_shift/su_mean 0.000
_refine_ls_structure_factor_coef Fsqd
_refine_ls_weighting_details 'calc w=1/[\s^2^(Fo^2^)+(0.0397P)^2^+0.0000P] where P=(Fo^2^+2Fc^2^)/3'
_refine_ls_weighting_scheme calc
_refine_ls_wR_factor_gt 0.0752
_refine_ls_wR_factor_ref 0.0767
_reflns_number_gt 3526
_reflns_number_total 3989
_reflns_threshold_expression >2sigma(I)
_cod_data_source_file jo060795dsi20060414_122728_1.cif
_cod_depositor_comments
;
The following automatic conversions were performed:
'_symmetry_cell_setting' value 'Triclinic' changed to 'triclinic'
according to '/home/saulius/struct/CIF-dictionaries/cif_core.dic'
dictionary named 'cif_core.dic' version 2.4.1 from 2010-06-29.

Automatic conversion script
Id: cif_fix_enum 1527 2010-12-29 10:47:43Z saulius 
;
_cod_database_code 4021802

loop_
_symmetry_equiv_pos_as_xyz
'x, y, z'
'-x, -y, -z'

loop_
_atom_site_label
_atom_site_type_symbol
_atom_site_fract_x
_atom_site_fract_y
_atom_site_fract_z
_atom_site_U_iso_or_equiv
_atom_site_adp_type
_atom_site_occupancy
_atom_site_symmetry_multiplicity
_atom_site_calc_flag
_atom_site_refinement_flags
I1 I 0.05605(2) 0.18414(2) 0.301189(16) 0.05196(9) Uani 1 1 d .
N1 N 0.2422(3) 0.4205(3) -0.1915(2) 0.0586(7) Uani 1 1 d .
N2 N 0.2562(3) 0.4488(3) -0.0738(2) 0.0499(6) Uani 1 1 d .
N3 N 0.2121(3) 0.5879(3) 0.09392(19) 0.0456(5) Uani 1 1 d .
N4 N 0.1688(3) 0.7140(3) 0.26594(19) 0.0461(5) Uani 1 1 d .
N5 N 0.1858(3) 0.6648(3) 0.4298(2) 0.0494(6) Uani 1 1 d .
C1 C 0.2845(4) 0.3005(4) -0.2226(3) 0.0617(8) Uani 1 1 d .
C2 C 0.3254(4) 0.2499(4) -0.1289(3) 0.0647(9) Uani 1 1 d .
H2 H 0.3589 0.1671 -0.1307 0.078 Uiso 1 1 calc R
C3 C 0.3065(4) 0.3456(4) -0.0344(3) 0.0557(8) Uani 1 1 d .
C4 C 0.2167(3) 0.5739(3) -0.0169(3) 0.0473(6) Uani 1 1 d .
C5 C 0.1827(4) 0.6713(4) -0.0741(3) 0.0608(8) Uani 1 1 d .
H5 H 0.1872 0.6574 -0.1513 0.073 Uiso 1 1 calc R
C6 C 0.1421(5) 0.7897(4) -0.0153(3) 0.0653(9) Uani 1 1 d .
H6 H 0.1195 0.8578 -0.0523 0.078 Uiso 1 1 calc R
C7 C 0.1348(4) 0.8073(4) 0.0997(3) 0.0585(8) Uani 1 1 d .
H7 H 0.1063 0.8854 0.1419 0.070 Uiso 1 1 calc R
C8 C 0.1716(3) 0.7038(3) 0.1469(2) 0.0459(6) Uani 1 1 d .
C9 C 0.1361(4) 0.8263(4) 0.3423(3) 0.0595(8) Uani 1 1 d .
H9 H 0.1113 0.9079 0.3265 0.071 Uiso 1 1 calc R
C10 C 0.1471(4) 0.7947(4) 0.4432(3) 0.0593(8) Uani 1 1 d .
H10 H 0.1313 0.8510 0.5109 0.071 Uiso 1 1 calc R
C11 C 0.1972(4) 0.6179(3) 0.3214(2) 0.0500(7) Uani 1 1 d .
H11 H 0.2213 0.5316 0.2893 0.060 Uiso 1 1 calc R
C12 C 0.3349(5) 0.3424(5) 0.0875(3) 0.0693(9) Uani 1 1 d .
H12A H 0.3845 0.2689 0.0939 0.104 Uiso 1 1 calc R
H12B H 0.2343 0.3117 0.1116 0.104 Uiso 1 1 calc R
H12C H 0.4043 0.4445 0.1355 0.104 Uiso 1 1 calc R
C13 C 0.2851(6) 0.2324(5) -0.3461(3) 0.0858(13) Uani 1 1 d .
H13A H 0.2610 0.2957 -0.3911 0.129 Uiso 1 1 calc R
H13B H 0.2057 0.1282 -0.3742 0.129 Uiso 1 1 calc R
H13C H 0.3892 0.2299 -0.3522 0.129 Uiso 1 1 calc R
C14 C 0.2198(4) 0.5987(4) 0.5222(3) 0.0593(8) Uani 1 1 d .
H14A H 0.1704 0.4856 0.4944 0.071 Uiso 1 1 calc R
H14B H 0.1729 0.6333 0.5856 0.071 Uiso 1 1 calc R
C15 C 0.3967(5) 0.6463(5) 0.5644(4) 0.0786(11) Uani 1 1 d .
H15A H 0.4411 0.6057 0.5014 0.094 Uiso 1 1 calc R
H15B H 0.4124 0.5976 0.6240 0.094 Uiso 1 1 calc R
C16 C 0.4908(5) 0.8214(6) 0.6119(5) 0.0918(13) Uani 1 1 d .
H16A H 0.6045 0.8405 0.6255 0.110 Uiso 1 1 calc R
H16B H 0.4695 0.8714 0.5543 0.110 Uiso 1 1 calc R
C17 C 0.4518(6) 0.8962(6) 0.7219(4) 0.1033(15) Uani 1 1 d .
H17A H 0.3397 0.8795 0.7091 0.155 Uiso 1 1 calc R
H17B H 0.5146 1.0063 0.7461 0.155 Uiso 1 1 calc R
H17C H 0.4763 0.8503 0.7804 0.155 Uiso 1 1 calc R

loop_
_atom_site_aniso_label
_atom_site_aniso_U_11
_atom_site_aniso_U_22
_atom_site_aniso_U_33
_atom_site_aniso_U_23
_atom_site_aniso_U_13
_atom_site_aniso_U_12
I1 0.06619(15) 0.04730(13) 0.05232(13) 0.01834(9) 0.01961(10) 0.02856(10)
N1 0.0659(17) 0.0601(16) 0.0460(14) 0.0106(12) 0.0181(12) 0.0200(14)
N2 0.0512(14) 0.0478(14) 0.0478(13) 0.0102(11) 0.0164(11) 0.0156(12)
N3 0.0446(13) 0.0431(13) 0.0483(13) 0.0129(10) 0.0144(10) 0.0142(11)
N4 0.0497(13) 0.0407(12) 0.0484(13) 0.0106(10) 0.0147(11) 0.0176(11)
N5 0.0587(15) 0.0399(13) 0.0498(13) 0.0108(11) 0.0172(11) 0.0183(11)
C1 0.065(2) 0.0544(19) 0.0597(19) 0.0095(16) 0.0247(16) 0.0161(16)
C2 0.071(2) 0.0546(19) 0.074(2) 0.0166(17) 0.0318(18) 0.0266(17)
C3 0.0531(18) 0.0522(18) 0.0616(19) 0.0166(15) 0.0209(15) 0.0164(15)
C4 0.0403(14) 0.0449(15) 0.0515(16) 0.0110(13) 0.0110(12) 0.0111(12)
C5 0.069(2) 0.062(2) 0.0480(17) 0.0157(15) 0.0090(15) 0.0206(17)
C6 0.083(2) 0.062(2) 0.060(2) 0.0227(17) 0.0081(17) 0.0375(19)
C7 0.070(2) 0.0547(19) 0.0554(18) 0.0143(15) 0.0110(15) 0.0309(17)
C8 0.0432(15) 0.0437(15) 0.0477(15) 0.0124(12) 0.0097(12) 0.0129(12)
C9 0.076(2) 0.0540(19) 0.0622(19) 0.0167(15) 0.0248(17) 0.0379(17)
C10 0.077(2) 0.0518(18) 0.0586(19) 0.0112(15) 0.0267(16) 0.0344(17)
C11 0.0610(18) 0.0379(15) 0.0524(16) 0.0093(12) 0.0171(14) 0.0208(14)
C12 0.093(3) 0.071(2) 0.064(2) 0.0251(18) 0.0260(19) 0.048(2)
C13 0.120(4) 0.077(3) 0.063(2) 0.013(2) 0.041(2) 0.039(3)
C14 0.084(2) 0.0457(17) 0.0513(17) 0.0161(14) 0.0190(16) 0.0247(17)
C15 0.100(3) 0.090(3) 0.078(3) 0.038(2) 0.032(2) 0.062(3)
C16 0.054(2) 0.095(3) 0.132(4) 0.042(3) 0.016(2) 0.031(2)
C17 0.083(3) 0.086(3) 0.119(4) 0.003(3) -0.002(3) 0.029(3)

loop_
_atom_type_symbol
_atom_type_description
_atom_type_scat_dispersion_real
_atom_type_scat_dispersion_imag
_atom_type_scat_source
C C 0.0033 0.0016 'International Tables Vol C Tables 4.2.6.8 and 6.1.1.4'
H H 0.0000 0.0000 'International Tables Vol C Tables 4.2.6.8 and 6.1.1.4'
N N 0.0061 0.0033 'International Tables Vol C Tables 4.2.6.8 and 6.1.1.4'
I I -0.4742 1.8119 'International Tables Vol C Tables 4.2.6.8 and 6.1.1.4'

loop_
_geom_angle_atom_site_label_1
_geom_angle_atom_site_label_2
_geom_angle_atom_site_label_3
_geom_angle
C1 N1 N2 104.3(3)
C3 N2 N1 111.7(2)
C3 N2 C4 131.8(3)
N1 N2 C4 116.5(3)
C8 N3 C4 115.6(2)
C11 N4 C9 108.2(2)
C11 N4 C8 126.1(2)
C9 N4 C8 125.7(2)
C11 N5 C10 108.0(2)
C11 N5 C14 126.7(2)
C10 N5 C14 125.2(2)
N1 C1 C2 111.8(3)
N1 C1 C13 121.0(3)
C2 C1 C13 127.2(3)
C3 C2 C1 106.6(3)
C3 C2 H2 126.7
C1 C2 H2 126.7
C2 C3 N2 105.5(3)
C2 C3 C12 128.4(3)
N2 C3 C12 126.1(3)
N3 C4 C5 123.4(3)
N3 C4 N2 115.6(3)
C5 C4 N2 121.0(3)
C4 C5 C6 118.8(3)
C4 C5 H5 120.6
C6 C5 H5 120.6
C5 C6 C7 119.6(3)
C5 C6 H6 120.2
C7 C6 H6 120.2
C8 C7 C6 116.1(3)
C8 C7 H7 122.0
C6 C7 H7 122.0
N3 C8 C7 126.6(3)
N3 C8 N4 113.4(2)
C7 C8 N4 120.0(3)
C10 C9 N4 106.7(3)
C10 C9 H9 126.7
N4 C9 H9 126.7
C9 C10 N5 108.1(3)
C9 C10 H10 125.9
N5 C10 H10 125.9
N5 C11 N4 109.0(2)
N5 C11 H11 125.5
N4 C11 H11 125.5
C3 C12 H12A 109.5
C3 C12 H12B 109.5
H12A C12 H12B 109.5
C3 C12 H12C 109.5
H12A C12 H12C 109.5
H12B C12 H12C 109.5
C1 C13 H13A 109.5
C1 C13 H13B 109.5
H13A C13 H13B 109.5
C1 C13 H13C 109.5
H13A C13 H13C 109.5
H13B C13 H13C 109.5
N5 C14 C15 111.8(3)
N5 C14 H14A 109.3
C15 C14 H14A 109.3
N5 C14 H14B 109.3
C15 C14 H14B 109.3
H14A C14 H14B 107.9
C14 C15 C16 115.3(3)
C14 C15 H15A 108.4
C16 C15 H15A 108.4
C14 C15 H15B 108.4
C16 C15 H15B 108.4
H15A C15 H15B 107.5
C17 C16 C15 114.2(4)
C17 C16 H16A 108.7
C15 C16 H16A 108.7
C17 C16 H16B 108.7
C15 C16 H16B 108.7
H16A C16 H16B 107.6
C16 C17 H17A 109.5
C16 C17 H17B 109.5
H17A C17 H17B 109.5
C16 C17 H17C 109.5
H17A C17 H17C 109.5
H17B C17 H17C 109.5

loop_
_geom_bond_atom_site_label_1
_geom_bond_atom_site_label_2
_geom_bond_distance
N1 C1 1.310(4)
N1 N2 1.383(3)
N2 C3 1.366(4)
N2 C4 1.409(4)
N3 C8 1.328(4)
N3 C4 1.337(4)
N4 C11 1.326(4)
N4 C9 1.383(4)
N4 C8 1.440(3)
N5 C11 1.325(3)
N5 C10 1.371(4)
N5 C14 1.462(4)
C1 C2 1.398(5)
C1 C13 1.501(5)
C2 C3 1.362(4)
C2 H2 0.9300
C3 C12 1.492(5)
C4 C5 1.369(4)
C5 C6 1.372(5)
C5 H5 0.9300
C6 C7 1.389(5)
C6 H6 0.9300
C7 C8 1.359(4)
C7 H7 0.9300
C9 C10 1.335(4)
C9 H9 0.9300
C10 H10 0.9300
C11 H11 0.9300
C12 H12A 0.9600
C12 H12B 0.9600
C12 H12C 0.9600
C13 H13A 0.9600
C13 H13B 0.9600
C13 H13C 0.9600
C14 C15 1.498(5)
C14 H14A 0.9700
C14 H14B 0.9700
C15 C16 1.521(6)
C15 H15A 0.9700
C15 H15B 0.9700
C16 C17 1.507(7)
C16 H16A 0.9700
C16 H16B 0.9700
C17 H17A 0.9600
C17 H17B 0.9600
C17 H17C 0.9600

loop_
_geom_torsion_atom_site_label_1
_geom_torsion_atom_site_label_2
_geom_torsion_atom_site_label_3
_geom_torsion_atom_site_label_4
_geom_torsion
C1 N1 N2 C3 -0.1(3)
C1 N1 N2 C4 -179.8(3)
N2 N1 C1 C2 0.0(4)
N2 N1 C1 C13 179.9(3)
N1 C1 C2 C3 0.1(4)
C13 C1 C2 C3 -179.8(4)
C1 C2 C3 N2 -0.1(4)
C1 C2 C3 C12 -179.7(3)
N1 N2 C3 C2 0.2(3)
C4 N2 C3 C2 179.8(3)
N1 N2 C3 C12 179.7(3)
C4 N2 C3 C12 -0.7(5)
C8 N3 C4 C5 0.1(4)
C8 N3 C4 N2 -178.6(2)
C3 N2 C4 N3 -7.3(4)
N1 N2 C4 N3 172.3(2)
C3 N2 C4 C5 173.9(3)
N1 N2 C4 C5 -6.5(4)
N3 C4 C5 C6 0.1(5)
N2 C4 C5 C6 178.8(3)
C4 C5 C6 C7 -0.6(5)
C5 C6 C7 C8 0.8(5)
C4 N3 C8 C7 0.2(4)
C4 N3 C8 N4 -179.9(2)
C6 C7 C8 N3 -0.6(5)
C6 C7 C8 N4 179.4(3)
C11 N4 C8 N3 -2.2(4)
C9 N4 C8 N3 177.7(3)
C11 N4 C8 C7 177.8(3)
C9 N4 C8 C7 -2.3(4)
C11 N4 C9 C10 0.4(4)
C8 N4 C9 C10 -179.5(3)
N4 C9 C10 N5 -0.1(4)
C11 N5 C10 C9 -0.3(4)
C14 N5 C10 C9 175.5(3)
C10 N5 C11 N4 0.6(3)
C14 N5 C11 N4 -175.1(3)
C9 N4 C11 N5 -0.7(3)
C8 N4 C11 N5 179.2(2)
C11 N5 C14 C15 75.4(4)
C10 N5 C14 C15 -99.6(4)
N5 C14 C15 C16 59.5(4)
C14 C15 C16 C17 67.2(5)

loop_
_cod_related_entry_id
_cod_related_entry_database
_cod_related_entry_code
1 ChemSpider 9692222
